data_4032225
loop_
_publ_author_name
'Zhong, Chang-Zhi'
'Tung, Po-Ting'
'Chao, Tsung-Han'
'Yeh, Ming-Chang P'

_publ_section_title
;
 Gold-Catalyzed Stereoselective Synthesis of Bicyclic Lactams and Ketones
 from N-Tosylynamidomethyl-Tethered Cyclohexenes.
;
_journal_issue 1
_journal_name_full 'The Journal of organic chemistry'
_journal_page_first 481
_journal_page_last 501
_journal_paper_doi 10.1021/acs.joc.6b02479
_journal_volume 82
_journal_year 2017
_chemical_formula_moiety 'C22 H23 N O4 S'
_chemical_formula_sum 'C22 H23 N O4 S'
_chemical_formula_weight 397.47
_chemical_name_systematic
;
 ?
;
_space_group_IT_number 15
_symmetry_cell_setting monoclinic
_symmetry_space_group_name_Hall '-C 2yc'
_symmetry_space_group_name_H-M 'C 1 2/c 1'
_atom_sites_solution_hydrogens geom
_atom_sites_solution_primary direct
_atom_sites_solution_secondary difmap
_audit_creation_method SHELXL-97
_cell_angle_alpha 90.00
_cell_angle_beta 120.450(2)
_cell_angle_gamma 90.00
_cell_formula_units_Z 8
_cell_length_a 36.221(7)
_cell_length_b 6.0462(11)
_cell_length_c 20.697(4)
_cell_measurement_reflns_used 0
_cell_measurement_temperature 200(2)
_cell_measurement_theta_max 0
_cell_measurement_theta_min 0
_cell_volume 3907.5(13)
_computing_molecular_graphics 'Ortep-3 for Windows (Farrugia, 1997)'
_computing_publication_material 'WinGX publication routines (Farrugia, 1999)'
_computing_structure_refinement 'SHELXL-97 (Sheldrick, 1997)'
_computing_structure_solution 'SHELXS-86 (Sheldrick, 1986)'
_diffrn_ambient_temperature 200(2)
_diffrn_measured_fraction_theta_full 0.992
_diffrn_measured_fraction_theta_max 0.992
_diffrn_radiation_monochromator graphite
_diffrn_radiation_source 'fine-focus sealed tube'
_diffrn_radiation_type MoK\a
_diffrn_radiation_wavelength 0.71073
_diffrn_reflns_av_R_equivalents 0.0293
_diffrn_reflns_av_sigmaI/netI 0.0284
_diffrn_reflns_limit_h_max 38
_diffrn_reflns_limit_h_min -42
_diffrn_reflns_limit_k_max 7
_diffrn_reflns_limit_k_min -7
_diffrn_reflns_limit_l_max 24
_diffrn_reflns_limit_l_min -24
_diffrn_reflns_number 12977
_diffrn_reflns_theta_full 25.14
_diffrn_reflns_theta_max 25.14
_diffrn_reflns_theta_min 2.61
_exptl_absorpt_coefficient_mu 0.194
_exptl_absorpt_correction_T_max 0.9659
_exptl_absorpt_correction_T_min 0.8990
_exptl_absorpt_correction_type multi-scan
_exptl_crystal_colour colorless
_exptl_crystal_density_diffrn 1.351
_exptl_crystal_density_method 'not measured'
_exptl_crystal_description prism
_exptl_crystal_F_000 1680
_exptl_crystal_size_max 0.56
_exptl_crystal_size_mid 0.40
_exptl_crystal_size_min 0.18
_refine_diff_density_max 0.294
_refine_diff_density_min -0.455
_refine_diff_density_rms 0.050
_refine_ls_extinction_method none
_refine_ls_goodness_of_fit_ref 1.073
_refine_ls_hydrogen_treatment constr
_refine_ls_matrix_type full
_refine_ls_number_parameters 253
_refine_ls_number_reflns 3476
_refine_ls_number_restraints 0
_refine_ls_restrained_S_all 1.073
_refine_ls_R_factor_all 0.0405
_refine_ls_R_factor_gt 0.0343
_refine_ls_shift/su_max 0.000
_refine_ls_shift/su_mean 0.000
_refine_ls_structure_factor_coef Fsqd
_refine_ls_weighting_details 'calc w=1/[\s^2^(Fo^2^)+(0.0479P)^2^+3.5844P] where P=(Fo^2^+2Fc^2^)/3'
_refine_ls_weighting_scheme calc
_refine_ls_wR_factor_gt 0.0936
_refine_ls_wR_factor_ref 0.0988
_reflns_number_gt 3077
_reflns_number_total 3476
_reflns_threshold_expression >2sigma(I)
_cod_data_source_file jo6b02479_si_002.cif
_cod_data_source_block ch16503
_cod_original_cell_volume 3907.4(12)
_cod_original_sg_symbol_H-M 'C 2/c'
_cod_database_code 4032225

loop_
_symmetry_equiv_pos_as_xyz
'x, y, z'
'-x, y, -z+1/2'
'x+1/2, y+1/2, z'
'-x+1/2, y+1/2, -z+1/2'
'-x, -y, -z'
'x, -y, z-1/2'
'-x+1/2, -y+1/2, -z'
'x+1/2, -y+1/2, z-1/2'

loop_
_atom_site_label
_atom_site_type_symbol
_atom_site_fract_x
_atom_site_fract_y
_atom_site_fract_z
_atom_site_U_iso_or_equiv
_atom_site_adp_type
_atom_site_occupancy
_atom_site_symmetry_multiplicity
_atom_site_calc_flag
_atom_site_refinement_flags
C1 C 0.03202(5) 0.1809(3) 0.37965(9) 0.0252(4) Uani 1 1 d .
C2 C 0.01304(6) -0.0273(3) 0.36007(10) 0.0320(4) Uani 1 1 d .
H2 H 0.0226 -0.1345 0.3383 0.038 Uiso 1 1 calc R
C3 C -0.02019(6) -0.0750(3) 0.37294(10) 0.0372(4) Uani 1 1 d .
H3 H -0.0332 -0.2170 0.3601 0.045 Uiso 1 1 calc R
C4 C -0.03475(6) 0.0803(3) 0.40423(10) 0.0365(4) Uani 1 1 d .
C5 C -0.07013(6) 0.0232(4) 0.41962(12) 0.0528(6) Uani 1 1 d .
H5A H -0.0953 0.0027 0.3793 0.063 Uiso 1 1 d R
H5B H -0.0601 -0.0196 0.4706 0.063 Uiso 1 1 d R
H5C H -0.0845 0.1735 0.4208 0.063 Uiso 1 1 d R
C6 C -0.01583(6) 0.2874(4) 0.42169(11) 0.0403(5) Uani 1 1 d .
H6 H -0.0260 0.3962 0.4420 0.048 Uiso 1 1 calc R
C7 C 0.01778(6) 0.3398(3) 0.41021(10) 0.0343(4) Uani 1 1 d .
H7 H 0.0307 0.4818 0.4231 0.041 Uiso 1 1 calc R
C8 C 0.13798(5) 0.2577(2) 0.51564(9) 0.0213(3) Uani 1 1 d .
C9 C 0.16977(5) 0.0946(3) 0.57280(8) 0.0218(3) Uani 1 1 d .
H9 H 0.1551 0.0226 0.5973 0.026 Uiso 1 1 calc R
C10 C 0.21167(5) 0.1966(3) 0.63603(8) 0.0242(3) Uani 1 1 d .
H10 H 0.2256 0.0802 0.6755 0.029 Uiso 1 1 calc R
C11 C 0.20358(5) 0.3933(3) 0.67322(8) 0.0250(4) Uani 1 1 d .
C12 C 0.17607(5) 0.3608(3) 0.70763(8) 0.0238(3) Uani 1 1 d .
C13 C 0.17522(6) 0.1629(3) 0.74091(9) 0.0278(4) Uani 1 1 d .
H13 H 0.1920 0.0413 0.7416 0.033 Uiso 1 1 calc R
C14 C 0.14981(6) 0.1420(3) 0.77332(10) 0.0338(4) Uani 1 1 d .
H14 H 0.1498 0.0075 0.7970 0.041 Uiso 1 1 calc R
C15 C 0.12456(6) 0.3171(3) 0.77103(10) 0.0358(4) Uani 1 1 d .
H15 H 0.1066 0.3014 0.7920 0.043 Uiso 1 1 calc R
C16 C 0.12541(6) 0.5153(3) 0.73823(11) 0.0390(4) Uani 1 1 d .
H16 H 0.1083 0.6360 0.7370 0.047 Uiso 1 1 calc R
C17 C 0.15133(6) 0.5375(3) 0.70710(10) 0.0337(4) Uani 1 1 d .
H17 H 0.1522 0.6742 0.6853 0.040 Uiso 1 1 calc R
C18 C 0.24325(6) 0.2504(3) 0.60966(10) 0.0319(4) Uani 1 1 d .
H18A H 0.2316 0.3717 0.5724 0.038 Uiso 1 1 calc R
H18B H 0.2707 0.3009 0.6528 0.038 Uiso 1 1 calc R
C19 C 0.25101(6) 0.0478(3) 0.57467(10) 0.0351(4) Uani 1 1 d .
H19A H 0.2725 0.0830 0.5602 0.042 Uiso 1 1 calc R
H19B H 0.2625 -0.0739 0.6118 0.042 Uiso 1 1 calc R
C20 C 0.20957(6) -0.0257(3) 0.50597(10) 0.0315(4) Uani 1 1 d .
H20A H 0.2153 -0.1564 0.4836 0.038 Uiso 1 1 calc R
H20B H 0.1989 0.0944 0.4683 0.038 Uiso 1 1 calc R
C21 C 0.17514(5) -0.0840(3) 0.52525(9) 0.0256(4) Uani 1 1 d .
H21 H 0.1816 -0.2302 0.5514 0.031 Uiso 1 1 calc R
C22 C 0.13069(6) -0.0882(3) 0.45485(9) 0.0285(4) Uani 1 1 d .
H22A H 0.1320 -0.1427 0.4109 0.034 Uiso 1 1 calc R
H22B H 0.1106 -0.1817 0.4621 0.034 Uiso 1 1 calc R
N1 N 0.11808(4) 0.1490(2) 0.44621(7) 0.0236(3) Uani 1 1 d .
O1 O 0.07351(4) 0.1049(2) 0.30973(6) 0.0348(3) Uani 1 1 d .
O2 O 0.07967(4) 0.4753(2) 0.36558(7) 0.0331(3) Uani 1 1 d .
O3 O 0.21928(4) 0.5746(2) 0.67632(7) 0.0338(3) Uani 1 1 d .
O4 O 0.12976(4) 0.44202(18) 0.52750(6) 0.0300(3) Uani 1 1 d .
S1 S 0.075684(13) 0.24122(6) 0.36790(2) 0.02437(13) Uani 1 1 d .

loop_
_atom_site_aniso_label
_atom_site_aniso_U_11
_atom_site_aniso_U_22
_atom_site_aniso_U_33
_atom_site_aniso_U_23
_atom_site_aniso_U_13
_atom_site_aniso_U_12
C1 0.0214(8) 0.0258(8) 0.0239(8) 0.0044(7) 0.0082(7) -0.0008(7)
C2 0.0288(10) 0.0284(9) 0.0341(9) -0.0018(7) 0.0125(8) -0.0053(7)
C3 0.0277(10) 0.0357(10) 0.0401(10) 0.0049(8) 0.0114(8) -0.0084(8)
C4 0.0212(9) 0.0509(12) 0.0309(9) 0.0132(8) 0.0084(7) -0.0001(8)
C5 0.0248(10) 0.0866(17) 0.0448(12) 0.0206(11) 0.0160(9) 0.0012(11)
C6 0.0333(11) 0.0458(11) 0.0455(11) 0.0010(9) 0.0227(9) 0.0059(9)
C7 0.0314(10) 0.0285(9) 0.0415(10) 0.0008(8) 0.0175(8) -0.0004(8)
C8 0.0206(8) 0.0207(8) 0.0238(8) -0.0014(6) 0.0121(7) -0.0050(6)
C9 0.0211(8) 0.0213(8) 0.0242(8) 0.0025(6) 0.0125(7) -0.0025(6)
C10 0.0206(8) 0.0292(8) 0.0213(8) 0.0025(7) 0.0096(7) -0.0014(7)
C11 0.0200(8) 0.0301(9) 0.0180(7) 0.0024(6) 0.0045(6) -0.0028(7)
C12 0.0244(8) 0.0247(8) 0.0200(7) -0.0013(6) 0.0095(7) -0.0016(7)
C13 0.0298(9) 0.0271(9) 0.0275(8) 0.0037(7) 0.0152(7) 0.0037(7)
C14 0.0420(11) 0.0332(10) 0.0329(9) 0.0068(8) 0.0239(9) 0.0023(8)
C15 0.0386(11) 0.0444(11) 0.0330(9) -0.0014(8) 0.0244(9) 0.0027(9)
C16 0.0442(11) 0.0376(10) 0.0424(10) -0.0024(8) 0.0272(9) 0.0100(9)
C17 0.0434(11) 0.0241(9) 0.0364(9) 0.0018(7) 0.0223(9) 0.0029(8)
C18 0.0241(9) 0.0410(11) 0.0318(9) -0.0059(8) 0.0151(8) -0.0102(8)
C19 0.0268(9) 0.0453(11) 0.0386(10) 0.0015(8) 0.0205(8) 0.0018(8)
C20 0.0318(10) 0.0331(9) 0.0345(9) -0.0025(8) 0.0204(8) 0.0026(8)
C21 0.0279(9) 0.0193(8) 0.0297(8) 0.0016(6) 0.0146(7) 0.0001(7)
C22 0.0319(10) 0.0188(8) 0.0325(9) -0.0036(7) 0.0146(8) -0.0030(7)
N1 0.0231(7) 0.0193(7) 0.0244(7) -0.0017(5) 0.0091(6) -0.0025(5)
O1 0.0355(7) 0.0438(8) 0.0250(6) -0.0058(5) 0.0151(5) -0.0049(6)
O2 0.0360(7) 0.0265(6) 0.0335(6) 0.0079(5) 0.0152(6) -0.0055(5)
O3 0.0356(7) 0.0313(7) 0.0327(6) -0.0034(5) 0.0159(6) -0.0118(6)
O4 0.0350(7) 0.0213(6) 0.0293(6) -0.0023(5) 0.0131(5) 0.0008(5)
S1 0.0242(2) 0.0255(2) 0.0212(2) 0.00145(15) 0.00993(18) -0.00406(16)

loop_
_atom_type_symbol
_atom_type_description
_atom_type_scat_dispersion_real
_atom_type_scat_dispersion_imag
_atom_type_scat_source
C C 0.0033 0.0016 'International Tables Vol C Tables 4.2.6.8 and 6.1.1.4'
H H 0.0000 0.0000 'International Tables Vol C Tables 4.2.6.8 and 6.1.1.4'
N N 0.0061 0.0033 'International Tables Vol C Tables 4.2.6.8 and 6.1.1.4'
O O 0.0106 0.0060 'International Tables Vol C Tables 4.2.6.8 and 6.1.1.4'
S S 0.1246 0.1234 'International Tables Vol C Tables 4.2.6.8 and 6.1.1.4'

loop_
_geom_angle_atom_site_label_1
_geom_angle_atom_site_label_2
_geom_angle_atom_site_label_3
_geom_angle
C7 C1 C2 121.11(16)
C7 C1 S1 119.27(13)
C2 C1 S1 119.61(13)
C3 C2 C1 118.70(17)
C3 C2 H2 120.6
C1 C2 H2 120.6
C4 C3 C2 121.34(18)
C4 C3 H3 119.3
C2 C3 H3 119.3
C6 C4 C3 118.62(17)
C6 C4 C5 120.9(2)
C3 C4 C5 120.51(19)
C4 C5 H5A 114.5
C4 C5 H5B 113.8
H5A C5 H5B 129.7
C4 C5 H5C 106.8
H5A C5 H5C 81.8
H5B C5 H5C 97.1
C4 C6 C7 121.45(18)
C4 C6 H6 119.3
C7 C6 H6 119.3
C1 C7 C6 118.76(17)
C1 C7 H7 120.6
C6 C7 H7 120.6
O4 C8 N1 126.01(15)
O4 C8 C9 127.28(14)
N1 C8 C9 106.63(13)
C8 C9 C21 104.41(12)
C8 C9 C10 115.56(13)
C21 C9 C10 115.72(13)
C8 C9 H9 106.9
C21 C9 H9 106.9
C10 C9 H9 106.9
C11 C10 C18 112.59(14)
C11 C10 C9 112.45(13)
C18 C10 C9 111.95(13)
C11 C10 H10 106.4
C18 C10 H10 106.4
C9 C10 H10 106.4
O3 C11 C12 119.69(15)
O3 C11 C10 121.56(14)
C12 C11 C10 118.75(14)
C13 C12 C17 119.31(15)
C13 C12 C11 122.31(15)
C17 C12 C11 118.37(15)
C12 C13 C14 120.21(16)
C12 C13 H13 119.9
C14 C13 H13 119.9
C15 C14 C13 120.07(16)
C15 C14 H14 120.0
C13 C14 H14 120.0
C14 C15 C16 120.01(16)
C14 C15 H15 120.0
C16 C15 H15 120.0
C15 C16 C17 119.92(17)
C15 C16 H16 120.0
C17 C16 H16 120.0
C16 C17 C12 120.46(16)
C16 C17 H17 119.8
C12 C17 H17 119.8
C19 C18 C10 110.51(14)
C19 C18 H18A 109.5
C10 C18 H18A 109.5
C19 C18 H18B 109.5
C10 C18 H18B 109.5
H18A C18 H18B 108.1
C20 C19 C18 110.36(14)
C20 C19 H19A 109.6
C18 C19 H19A 109.6
C20 C19 H19B 109.6
C18 C19 H19B 109.6
H19A C19 H19B 108.1
C19 C20 C21 111.86(14)
C19 C20 H20A 109.2
C21 C20 H20A 109.2
C19 C20 H20B 109.2
C21 C20 H20B 109.2
H20A C20 H20B 107.9
C22 C21 C20 111.03(14)
C22 C21 C9 101.99(13)
C20 C21 C9 112.88(13)
C22 C21 H21 110.2
C20 C21 H21 110.2
C9 C21 H21 110.2
N1 C22 C21 102.08(12)
N1 C22 H22A 111.4
C21 C22 H22A 111.4
N1 C22 H22B 111.4
C21 C22 H22B 111.4
H22A C22 H22B 109.2
C8 N1 C22 111.19(12)
C8 N1 S1 125.58(11)
C22 N1 S1 121.00(11)
O2 S1 O1 120.51(7)
O2 S1 N1 107.81(7)
O1 S1 N1 104.88(7)
O2 S1 C1 108.95(8)
O1 S1 C1 109.15(8)
N1 S1 C1 104.29(7)

loop_
_geom_bond_atom_site_label_1
_geom_bond_atom_site_label_2
_geom_bond_distance
C1 C7 1.386(2)
C1 C2 1.392(2)
C1 S1 1.7559(17)
C2 C3 1.389(3)
C2 H2 0.9500
C3 C4 1.388(3)
C3 H3 0.9500
C4 C6 1.385(3)
C4 C5 1.509(3)
C5 H5A 0.8786
C5 H5B 0.9609
C5 H5C 1.0533
C6 C7 1.390(3)
C6 H6 0.9500
C7 H7 0.9500
C8 O4 1.2102(19)
C8 N1 1.402(2)
C8 C9 1.522(2)
C9 C21 1.539(2)
C9 C10 1.544(2)
C9 H9 1.0000
C10 C11 1.523(2)
C10 C18 1.531(2)
C10 H10 1.0000
C11 O3 1.222(2)
C11 C12 1.503(2)
C12 C13 1.389(2)
C12 C17 1.391(2)
C13 C14 1.392(2)
C13 H13 0.9500
C14 C15 1.384(3)
C14 H14 0.9500
C15 C16 1.385(3)
C15 H15 0.9500
C16 C17 1.389(3)
C16 H16 0.9500
C17 H17 0.9500
C18 C19 1.520(3)
C18 H18A 0.9900
C18 H18B 0.9900
C19 C20 1.520(3)
C19 H19A 0.9900
C19 H19B 0.9900
C20 C21 1.531(2)
C20 H20A 0.9900
C20 H20B 0.9900
C21 C22 1.529(2)
C21 H21 1.0000
C22 N1 1.489(2)
C22 H22A 0.9900
C22 H22B 0.9900
N1 S1 1.6653(14)
O1 S1 1.4280(12)
O2 S1 1.4261(13)
